data_7237657
loop_
_publ_author_name
'Liu, Yingle'
'Zhao, Gang'
'Tang, Yongxing'
'Zhang, Jichuan'
'Hu, Lu'
'Imler, Gregory H.'
'Parrish, Damon A.'
'Shreeve, Jean'ne M.'

_publ_section_title
;
 Multipurpose [1,2,4]triazolo[4,3-b][1,2,4,5] tetrazine-based energetic
 materials
;
_journal_issue 13
_journal_name_full 'Journal of Materials Chemistry A'
_journal_page_first 7875
_journal_paper_doi 10.1039/C9TA01717H
_journal_volume 7
_journal_year 2019
_chemical_formula_sum 'C3 H N11 O2'
_chemical_formula_weight 223.15
_space_group_crystal_system monoclinic
_space_group_IT_number 4
_space_group_name_Hall 'P 2yb'
_space_group_name_H-M_alt 'P 1 21 1'
_atom_sites_solution_hydrogens geom
_audit_creation_method SHELXL-2014/7
_audit_update_record
;
2018-12-12 deposited with the CCDC.	2019-03-08 downloaded from the CCDC.
;
_cell_angle_alpha 90
_cell_angle_beta 90.458(2)
_cell_angle_gamma 90
_cell_formula_units_Z 4
_cell_length_a 5.5608(5)
_cell_length_b 18.9684(18)
_cell_length_c 7.5833(7)
_cell_measurement_reflns_used 3996
_cell_measurement_temperature 296(2)
_cell_measurement_theta_max 27.63
_cell_measurement_theta_min 2.69
_cell_volume 799.86(13)
_computing_cell_refinement 'Bruker APEX3 v2015.5-2 (Bruker, 2015)'
_computing_data_collection 'Bruker APEX3 v2015.5-2 (Bruker, 2015)'
_computing_data_reduction
;
Bruker SAINT v8.34A (Bruker, 2013), Bruker XPREP v2014/2 (Bruker, 2014)
;
_computing_molecular_graphics 'Bruker SHELXTL v2014/7 (Bruker, 2014)'
_computing_publication_material 'Bruker SHELXTL v2014/7 (Bruker, 2014)'
_computing_structure_refinement 'SHELXL-2014/7 (Sheldrick, 2014)'
_computing_structure_solution 'Bruker SHELXTL v2014/7 (Bruker, 2014)'
_diffrn_ambient_temperature 296(2)
_diffrn_measured_fraction_theta_full 0.995
_diffrn_measured_fraction_theta_max 0.981
_diffrn_measurement_device_type 'Bruker SMART APEX II CCD'
_diffrn_measurement_method '\w scans'
_diffrn_radiation_monochromator graphite
_diffrn_radiation_source 'fine focus sealed tube'
_diffrn_radiation_type MoK\a
_diffrn_radiation_wavelength 0.71073
_diffrn_reflns_av_R_equivalents 0.0209
_diffrn_reflns_av_unetI/netI 0.0275
_diffrn_reflns_Laue_measured_fraction_full 0.995
_diffrn_reflns_Laue_measured_fraction_max 0.981
_diffrn_reflns_limit_h_max 7
_diffrn_reflns_limit_h_min -7
_diffrn_reflns_limit_k_max 26
_diffrn_reflns_limit_k_min -23
_diffrn_reflns_limit_l_max 10
_diffrn_reflns_limit_l_min -10
_diffrn_reflns_number 9411
_diffrn_reflns_point_group_measured_fraction_full 0.954
_diffrn_reflns_point_group_measured_fraction_max 0.893
_diffrn_reflns_theta_full 25.242
_diffrn_reflns_theta_max 29.898
_diffrn_reflns_theta_min 2.147
_exptl_absorpt_coefficient_mu 0.158
_exptl_absorpt_correction_T_max 0.7460
_exptl_absorpt_correction_T_min 0.7006
_exptl_absorpt_correction_type multi-scan
_exptl_absorpt_process_details 'SADABS v2014/5 (Bruker, 2008)'
_exptl_crystal_colour 'clear orange'
_exptl_crystal_density_diffrn 1.853
_exptl_crystal_description block
_exptl_crystal_F_000 448
_exptl_crystal_size_max 0.275
_exptl_crystal_size_mid 0.140
_exptl_crystal_size_min 0.052
_refine_diff_density_max 0.223
_refine_diff_density_min -0.239
_refine_diff_density_rms 0.050
_refine_ls_abs_structure_details
;
 Flack x determined using 1414 quotients [(I+)-(I-)]/[(I+)+(I-)]
 (Parsons, Flack and Wagner, Acta Cryst. B69 (2013) 249-259).
;
_refine_ls_abs_structure_Flack 0.5(5)
_refine_ls_extinction_method none
_refine_ls_goodness_of_fit_ref 1.091
_refine_ls_hydrogen_treatment constr
_refine_ls_matrix_type full
_refine_ls_number_parameters 289
_refine_ls_number_reflns 4137
_refine_ls_number_restraints 1
_refine_ls_restrained_S_all 1.091
_refine_ls_R_factor_all 0.0507
_refine_ls_R_factor_gt 0.0437
_refine_ls_shift/su_max 0.000
_refine_ls_shift/su_mean 0.000
_refine_ls_structure_factor_coef Fsqd
_refine_ls_weighting_details 'w=1/[\s^2^(Fo^2^)+(0.0465P)^2^+0.3454P] where P=(Fo^2^+2Fc^2^)/3'
_refine_ls_weighting_scheme calc
_refine_ls_wR_factor_gt 0.1091
_refine_ls_wR_factor_ref 0.1123
_reflns_Friedel_coverage 0.772
_reflns_Friedel_fraction_full 0.910
_reflns_Friedel_fraction_max 0.800
_reflns_number_gt 3652
_reflns_number_total 4137
_reflns_threshold_expression 'I > 2\s(I)'
_cod_data_source_file c9ta01717h2.cif
_cod_data_source_block shrv742b
_cod_original_sg_symbol_H-M 'P 21'
_cod_database_code 7237657
_shelx_shelxl_version_number 2014/7
_shelx_space_group_comment
;
The symmetry employed for this shelxl refinement is uniquely defined
by the following loop, which should always be used as a source of
symmetry information in preference to the above space-group names.
They are only intended as comments.
;
_shelx_estimated_absorpt_t_min 0.958
_shelx_estimated_absorpt_t_max 0.992

loop_
_space_group_symop_operation_xyz
'x, y, z'
'-x, y+1/2, -z'

loop_
_atom_site_label
_atom_site_type_symbol
_atom_site_fract_x
_atom_site_fract_y
_atom_site_fract_z
_atom_site_U_iso_or_equiv
_atom_site_adp_type
_atom_site_occupancy
_atom_site_site_symmetry_order
_atom_site_calc_flag
_atom_site_refinement_flags_posn
_atom_site_refinement_flags_adp
O1 O 1.1686(6) 0.43788(17) 0.4956(4) 0.0536(8) Uani 1 1 d . .
O2 O 0.9044(5) 0.47099(15) 0.6860(4) 0.0471(7) Uani 1 1 d . .
N3 N 0.9918(6) 0.42549(15) 0.5862(4) 0.0368(6) Uani 1 1 d . .
N4 N 0.8952(5) 0.36044(16) 0.5736(4) 0.0364(7) Uani 1 1 d . .
C5 C 0.6976(6) 0.35009(17) 0.6680(4) 0.0298(6) Uani 1 1 d . .
N6 N 0.5475(5) 0.39049(17) 0.7623(4) 0.0376(7) Uani 1 1 d . .
H6 H 0.5701 0.4349 0.7779 0.045 Uiso 1 1 calc R U
N7 N 0.3563(5) 0.35524(17) 0.8310(4) 0.0397(7) Uani 1 1 d . .
C8 C 0.3932(6) 0.29037(19) 0.7769(4) 0.0306(6) Uani 1 1 d . .
N9 N 0.2464(5) 0.23364(17) 0.8039(4) 0.0375(7) Uani 1 1 d . .
N10 N 0.3132(6) 0.17486(16) 0.7393(4) 0.0372(7) Uani 1 1 d . .
C11 C 0.5367(6) 0.17153(19) 0.6510(5) 0.0322(7) Uani 1 1 d . .
N12 N 0.6122(6) 0.10600(17) 0.5990(5) 0.0429(7) Uani 1 1 d . .
N13 N 0.4676(6) 0.05637(18) 0.6259(4) 0.0428(7) Uani 1 1 d . .
N14 N 0.3650(8) 0.0066(2) 0.6394(6) 0.0593(10) Uani 1 1 d . .
N15 N 0.6813(5) 0.22305(15) 0.6118(4) 0.0320(6) Uani 1 1 d . .
N16 N 0.5968(5) 0.28510(15) 0.6785(3) 0.0283(5) Uani 1 1 d . .
O17 O 0.6763(5) 0.56186(17) 0.9811(4) 0.0514(7) Uani 1 1 d . .
O18 O 0.4056(5) 0.53112(14) 0.7884(4) 0.0464(7) Uani 1 1 d . .
N19 N 0.4953(5) 0.57466(16) 0.8936(4) 0.0361(6) Uani 1 1 d . .
N20 N 0.3991(5) 0.63940(16) 0.9138(4) 0.0349(6) Uani 1 1 d . .
C21 C 0.1975(6) 0.65049(18) 0.8186(4) 0.0291(6) Uani 1 1 d . .
N22 N 0.0471(5) 0.61196(16) 0.7179(4) 0.0358(6) Uani 1 1 d . .
H22 H 0.0712 0.5681 0.6958 0.043 Uiso 1 1 calc R U
N23 N -0.1460(5) 0.64784(17) 0.6538(4) 0.0380(7) Uani 1 1 d . .
C24 C -0.1122(6) 0.71145(19) 0.7179(4) 0.0317(7) Uani 1 1 d . .
N25 N -0.2629(5) 0.76801(17) 0.6996(4) 0.0374(7) Uani 1 1 d . .
N26 N -0.1953(5) 0.82564(17) 0.7718(4) 0.0352(6) Uani 1 1 d . .
C27 C 0.0310(6) 0.82799(18) 0.8594(4) 0.0302(6) Uani 1 1 d . .
N28 N 0.1059(6) 0.89301(18) 0.9199(5) 0.0417(7) Uani 1 1 d . .
N29 N -0.0395(6) 0.94285(18) 0.8971(5) 0.0421(7) Uani 1 1 d . .
N30 N -0.1432(8) 0.9929(2) 0.8869(6) 0.0611(10) Uani 1 1 d . .
N31 N 0.1781(5) 0.77627(14) 0.8917(4) 0.0310(6) Uani 1 1 d . .
N32 N 0.0943(4) 0.71553(14) 0.8164(3) 0.0278(5) Uani 1 1 d . .

loop_
_atom_site_aniso_label
_atom_site_aniso_U_11
_atom_site_aniso_U_22
_atom_site_aniso_U_33
_atom_site_aniso_U_23
_atom_site_aniso_U_13
_atom_site_aniso_U_12
O1 0.0560(17) 0.0505(18) 0.0545(17) -0.0022(14) 0.0156(14) -0.0170(14)
O2 0.0533(16) 0.0294(15) 0.0587(17) -0.0113(12) 0.0050(13) -0.0032(12)
N3 0.0405(15) 0.0282(16) 0.0416(16) 0.0016(12) -0.0023(12) -0.0027(12)
N4 0.0372(15) 0.0282(15) 0.0439(16) -0.0056(12) 0.0069(12) -0.0035(12)
C5 0.0321(15) 0.0247(16) 0.0326(15) -0.0019(12) -0.0043(12) 0.0031(12)
N6 0.0357(15) 0.0298(16) 0.0474(17) -0.0056(13) 0.0037(12) 0.0027(12)
N7 0.0356(15) 0.0353(17) 0.0485(18) -0.0074(14) 0.0067(13) 0.0042(13)
C8 0.0291(15) 0.0334(18) 0.0294(15) -0.0027(13) 0.0007(11) 0.0054(13)
N9 0.0370(15) 0.0347(17) 0.0410(16) 0.0010(12) 0.0067(12) 0.0010(12)
N10 0.0389(16) 0.0318(16) 0.0410(16) 0.0016(12) 0.0056(12) -0.0011(12)
C11 0.0358(16) 0.0308(17) 0.0300(15) -0.0004(13) -0.0036(12) 0.0020(13)
N12 0.0439(17) 0.0287(16) 0.0562(19) -0.0061(14) 0.0078(14) -0.0023(13)
N13 0.0503(18) 0.0341(17) 0.0440(17) -0.0053(13) 0.0035(14) -0.0031(15)
N14 0.070(2) 0.040(2) 0.068(3) -0.0081(18) 0.006(2) -0.0162(19)
N15 0.0331(14) 0.0252(15) 0.0377(14) -0.0057(11) 0.0011(11) 0.0039(11)
N16 0.0303(13) 0.0263(14) 0.0284(13) -0.0014(10) 0.0014(10) 0.0022(11)
O17 0.0511(16) 0.0472(17) 0.0558(17) 0.0025(13) -0.0107(13) 0.0157(13)
O18 0.0490(16) 0.0267(14) 0.0633(17) -0.0087(12) -0.0013(13) 0.0042(11)
N19 0.0372(14) 0.0309(16) 0.0404(15) -0.0001(12) 0.0028(12) 0.0039(12)
N20 0.0344(14) 0.0304(15) 0.0397(15) -0.0030(12) -0.0048(11) 0.0023(12)
C21 0.0316(15) 0.0275(17) 0.0282(14) -0.0020(12) 0.0023(11) -0.0029(12)
N22 0.0350(15) 0.0252(15) 0.0474(17) -0.0066(12) -0.0006(12) -0.0024(11)
N23 0.0369(15) 0.0364(17) 0.0407(15) -0.0036(13) -0.0019(12) -0.0051(13)
C24 0.0287(15) 0.0325(18) 0.0339(16) 0.0001(13) -0.0020(12) -0.0029(13)
N25 0.0358(15) 0.0375(18) 0.0388(16) 0.0032(12) -0.0055(12) 0.0015(12)
N26 0.0343(15) 0.0345(16) 0.0367(15) 0.0032(12) -0.0015(12) -0.0004(12)
C27 0.0311(15) 0.0303(17) 0.0291(15) -0.0021(12) 0.0013(12) -0.0015(12)
N28 0.0413(16) 0.0298(16) 0.0539(19) -0.0091(14) -0.0049(14) 0.0018(13)
N29 0.0466(18) 0.0314(17) 0.0482(17) -0.0070(14) 0.0008(14) 0.0013(14)
N30 0.072(3) 0.038(2) 0.074(3) -0.0115(18) -0.007(2) 0.0139(19)
N31 0.0332(14) 0.0255(15) 0.0344(14) -0.0066(11) -0.0004(10) -0.0021(11)
N32 0.0272(13) 0.0254(14) 0.0308(13) -0.0028(10) -0.0013(10) -0.0015(10)

loop_
_atom_type_symbol
_atom_type_description
_atom_type_scat_dispersion_real
_atom_type_scat_dispersion_imag
_atom_type_scat_source
C C 0.0033 0.0016 'International Tables Vol C Tables 4.2.6.8 and 6.1.1.4'
H H 0.0000 0.0000 'International Tables Vol C Tables 4.2.6.8 and 6.1.1.4'
N N 0.0061 0.0033 'International Tables Vol C Tables 4.2.6.8 and 6.1.1.4'
O O 0.0106 0.0060 'International Tables Vol C Tables 4.2.6.8 and 6.1.1.4'

loop_
_geom_angle_atom_site_label_1
_geom_angle_atom_site_label_2
_geom_angle_atom_site_label_3
_geom_angle
O1 N3 O2 121.7(3)
O1 N3 N4 117.1(3)
O2 N3 N4 121.2(3)
C5 N4 N3 115.3(3)
N4 C5 N6 136.2(3)
N4 C5 N16 120.6(3)
N6 C5 N16 103.2(3)
C5 N6 N7 114.4(3)
C5 N6 H6 122.8
N7 N6 H6 122.8
C8 N7 N6 102.4(3)
N7 C8 N16 111.8(3)
N7 C8 N9 126.5(3)
N16 C8 N9 121.6(3)
N10 N9 C8 117.0(3)
N9 N10 C11 118.7(3)
N15 C11 N12 115.1(3)
N15 C11 N10 128.3(3)
N12 C11 N10 116.6(3)
N13 N12 C11 115.8(3)
N14 N13 N12 169.8(4)
C11 N15 N16 110.3(3)
C5 N16 C8 108.1(3)
C5 N16 N15 128.1(3)
C8 N16 N15 123.7(3)
O17 N19 O18 122.5(3)
O17 N19 N20 116.3(3)
O18 N19 N20 121.2(3)
C21 N20 N19 114.3(3)
N22 C21 N20 137.1(3)
N22 C21 N32 103.0(3)
N20 C21 N32 119.9(3)
C21 N22 N23 114.7(3)
C21 N22 H22 122.7
N23 N22 H22 122.7
C24 N23 N22 102.6(3)
N23 C24 N32 111.8(3)
N23 C24 N25 126.7(3)
N32 C24 N25 121.5(3)
N26 N25 C24 116.7(3)
N25 N26 C27 119.0(3)
N31 C27 N28 115.1(3)
N31 C27 N26 128.3(3)
N28 C27 N26 116.6(3)
N29 N28 C27 115.8(3)
N30 N29 N28 170.0(4)
C27 N31 N32 110.2(3)
C21 N32 N31 128.1(3)
C21 N32 C24 107.9(3)
N31 N32 C24 124.0(3)

loop_
_geom_bond_atom_site_label_1
_geom_bond_atom_site_label_2
_geom_bond_distance
O1 N3 1.227(4)
O2 N3 1.249(4)
N3 N4 1.349(4)
N4 C5 1.331(4)
C5 N6 1.343(4)
C5 N16 1.357(4)
N6 N7 1.363(4)
N6 H6 0.8600
N7 C8 1.314(5)
C8 N16 1.364(4)
C8 N9 1.367(5)
N9 N10 1.274(4)
N10 C11 1.418(5)
C11 N15 1.301(5)
C11 N12 1.371(5)
N12 N13 1.256(5)
N13 N14 1.109(5)
N15 N16 1.366(4)
O17 N19 1.225(4)
O18 N19 1.249(4)
N19 N20 1.349(4)
N20 C21 1.345(4)
C21 N22 1.344(4)
C21 N32 1.361(4)
N22 N23 1.358(4)
N22 H22 0.8600
N23 C24 1.314(5)
C24 N32 1.367(4)
C24 N25 1.368(5)
N25 N26 1.278(4)
N26 C27 1.419(4)
C27 N31 1.300(4)
C27 N28 1.379(5)
N28 N29 1.255(5)
N29 N30 1.112(5)
N31 N32 1.366(4)

loop_
_geom_hbond_atom_site_label_D
_geom_hbond_atom_site_label_H
_geom_hbond_atom_site_label_A
_geom_hbond_distance_DH
_geom_hbond_distance_HA
_geom_hbond_distance_DA
_geom_hbond_angle_DHA
_geom_hbond_site_symmetry_A
N6 H6 O2 0.86 2.10 2.574(4) 113.7 .
N6 H6 O18 0.86 2.04 2.789(4) 144.6 .
N22 H22 O2 0.86 2.06 2.799(4) 143.2 1_455
N22 H22 O18 0.86 2.10 2.568(4) 113.4 .

loop_
_geom_torsion_atom_site_label_1
_geom_torsion_atom_site_label_2
_geom_torsion_atom_site_label_3
_geom_torsion_atom_site_label_4
_geom_torsion
O1 N3 N4 C5 -177.2(3)
O2 N3 N4 C5 2.8(5)
N3 N4 C5 N6 8.9(6)
N3 N4 C5 N16 -174.0(3)
N4 C5 N6 N7 176.9(4)
N16 C5 N6 N7 -0.4(4)
C5 N6 N7 C8 0.4(4)
N6 N7 C8 N16 -0.2(4)
N6 N7 C8 N9 -177.1(3)
N7 C8 N9 N10 179.4(4)
N16 C8 N9 N10 2.8(5)
C8 N9 N10 C11 2.5(5)
N9 N10 C11 N15 -6.4(5)
N9 N10 C11 N12 173.8(3)
N15 C11 N12 N13 -175.7(3)
N10 C11 N12 N13 4.2(5)
C11 N12 N13 N14 -179(2)
N12 C11 N15 N16 -176.3(3)
N10 C11 N15 N16 3.9(5)
N4 C5 N16 C8 -177.6(3)
N6 C5 N16 C8 0.3(3)
N4 C5 N16 N15 5.1(5)
N6 C5 N16 N15 -177.1(3)
N7 C8 N16 C5 0.0(4)
N9 C8 N16 C5 177.0(3)
N7 C8 N16 N15 177.4(3)
N9 C8 N16 N15 -5.5(5)
C11 N15 N16 C5 179.0(3)
C11 N15 N16 C8 2.0(4)
O17 N19 N20 C21 -178.4(3)
O18 N19 N20 C21 2.9(5)
N19 N20 C21 N22 8.0(6)
N19 N20 C21 N32 -174.6(3)
N20 C21 N22 N23 176.9(4)
N32 C21 N22 N23 -0.8(4)
C21 N22 N23 C24 0.1(4)
N22 N23 C24 N32 0.6(4)
N22 N23 C24 N25 -176.7(3)
N23 C24 N25 N26 -179.6(4)
N32 C24 N25 N26 3.3(5)
C24 N25 N26 C27 2.1(5)
N25 N26 C27 N31 -6.7(5)
N25 N26 C27 N28 173.8(3)
N31 C27 N28 N29 -176.7(3)
N26 C27 N28 N29 2.8(5)
N28 C27 N31 N32 -176.0(3)
N26 C27 N31 N32 4.5(5)
N22 C21 N32 N31 -176.8(3)
N20 C21 N32 N31 5.0(5)
N22 C21 N32 C24 1.1(3)
N20 C21 N32 C24 -177.1(3)
C27 N31 N32 C21 179.2(3)
C27 N31 N32 C24 1.6(4)
N23 C24 N32 C21 -1.1(4)
N25 C24 N32 C21 176.3(3)
N23 C24 N32 N31 176.9(3)
N25 C24 N32 N31 -5.6(5)
